data_8105625
loop_
_publ_author_name
'Mphahlele, Malose J.'

_publ_section_title
;
 Crystal structure of
 1-(5-bromo-2-(4-methoxyphenyl)-1H-indol-7-yl)ethan-1-ol, C17H14BrNO2
;
_journal_issue 2
_journal_name_full 'Zeitschrift f\"ur Kristallographie - New Crystal Structures'
_journal_page_first 305
_journal_page_last 307
_journal_paper_doi 10.1515/ncrs-2018-0363
_journal_volume 234
_journal_year 2019
_chemical_formula_moiety 'C17 H14 Br N O2'
_chemical_formula_sum 'C17 H14 Br N O2'
_chemical_formula_weight 344.2
_space_group_IT_number 15
_space_group_name_Hall '-C 2yc'
_space_group_name_H-M_alt 'C 1 2/c 1'
_symmetry_cell_setting monoclinic
_symmetry_Int_Tables_number 15
_symmetry_space_group_name_Hall '-C 2yc'
_symmetry_space_group_name_H-M 'C 1 2/c 1'
_atom_sites_solution_hydrogens geom
_cell_angle_alpha 90
_cell_angle_beta 94.703(4)
_cell_angle_gamma 90
_cell_formula_units_Z 8
_cell_length_a 31.437(3)
_cell_length_b 5.5224(5)
_cell_length_c 16.6545(16)
_cell_measurement_reflns_used 9054
_cell_measurement_temperature 173(2)
_cell_measurement_theta_max 28.31
_cell_measurement_theta_min 3.43
_cell_measurement_wavelength 0.71073
_cell_volume 2881.6(5)
_computing_cell_refinement 'SAINT-Plus (Bruker, 2016)'
_computing_data_collection 'APEX3 (Bruker, 2016)'
_computing_data_reduction 'SAINT-Plus and XPREP (Bruker 2016)'
_computing_molecular_graphics 'Ortep for Windows (Farrugia, 2012) and Mercury (Macrae et al., 2006)'
_computing_publication_material 'WinGX publication routines (Farrugia, 2012)'
_computing_structure_refinement 'SHELXL-2017/1 (Sheldrick, 2017)'
_computing_structure_solution 'SHELXS-97 (Sheldrick, 2015)'
_diffrn_ambient_temperature 173(2)
_diffrn_measured_fraction_theta_full 0.995
_diffrn_measured_fraction_theta_max 0.995
_diffrn_measurement_device_type 'Bruker D8 Venture Photon CCD area detector'
_diffrn_measurement_method '\w scans'
_diffrn_radiation_monochromator graphite
_diffrn_radiation_probe x-ray
_diffrn_radiation_type MoK\a
_diffrn_radiation_wavelength 0.71073
_diffrn_reflns_av_R_equivalents 0.0473
_diffrn_reflns_av_unetI/netI 0.0171
_diffrn_reflns_Laue_measured_fraction_full 0.993
_diffrn_reflns_Laue_measured_fraction_max 0.995
_diffrn_reflns_limit_h_max 41
_diffrn_reflns_limit_h_min -41
_diffrn_reflns_limit_k_max 7
_diffrn_reflns_limit_k_min -7
_diffrn_reflns_limit_l_max 21
_diffrn_reflns_limit_l_min -21
_diffrn_reflns_number 60661
_diffrn_reflns_point_group_measured_fraction_full 0.993
_diffrn_reflns_point_group_measured_fraction_max 0.995
_diffrn_reflns_theta_full 25.242
_diffrn_reflns_theta_max 27.999
_diffrn_reflns_theta_min 2.682
_diffrn_standards_interval_count .
_diffrn_standards_interval_time .
_diffrn_standards_number 0
_exptl_absorpt_coefficient_mu 2.856
_exptl_absorpt_correction_T_max 0.5164
_exptl_absorpt_correction_T_min 0.36791
_exptl_absorpt_correction_type multi-scan
_exptl_absorpt_process_details 'SADABS (Sheldrick, 1996)'
_exptl_crystal_colour yellow
_exptl_crystal_density_diffrn 1.587
_exptl_crystal_density_method 'not measured'
_exptl_crystal_description rods
_exptl_crystal_F_000 1392
_exptl_crystal_size_max 0.324
_exptl_crystal_size_mid 0.264
_exptl_crystal_size_min 0.239
_refine_diff_density_max 0.316
_refine_diff_density_min -0.483
_refine_diff_density_rms 0.051
_refine_ls_extinction_method none
_refine_ls_goodness_of_fit_ref 1.04
_refine_ls_hydrogen_treatment constr
_refine_ls_matrix_type full
_refine_ls_number_constraints 0
_refine_ls_number_parameters 192
_refine_ls_number_reflns 3469
_refine_ls_number_restraints 0
_refine_ls_restrained_S_all 1.04
_refine_ls_R_factor_all 0.0281
_refine_ls_R_factor_gt 0.0251
_refine_ls_shift/su_max 0.001
_refine_ls_shift/su_mean 0
_refine_ls_structure_factor_coef Fsqd
_refine_ls_weighting_details 'w=1/[\s^2^(Fo^2^)+(0.0331P)^2^+3.0334P] where P=(Fo^2^+2Fc^2^)/3'
_refine_ls_weighting_scheme calc
_refine_ls_wR_factor_gt 0.0644
_refine_ls_wR_factor_ref 0.067
_reflns_Friedel_coverage 0
_reflns_number_gt 3212
_reflns_number_total 3469
_reflns_threshold_expression 'I > 2\s(I)'
_cod_data_source_file suppl_ncrs-2018-0363_suppl.cif
_cod_data_source_block MAK005
_cod_original_sg_symbol_H-M 'C 2/c'
_cod_database_code 8105625
_shelx_estimated_absorpt_t_min 0.458
_shelx_estimated_absorpt_t_max 0.548

loop_
_symmetry_equiv_pos_as_xyz
'x, y, z'
'-x, y, -z+1/2'
'x+1/2, y+1/2, z'
'-x+1/2, y+1/2, -z+1/2'
'-x, -y, -z'
'x, -y, z-1/2'
'-x+1/2, -y+1/2, -z'
'x+1/2, -y+1/2, z-1/2'

loop_
_atom_site_label
_atom_site_type_symbol
_atom_site_fract_x
_atom_site_fract_y
_atom_site_fract_z
_atom_site_U_iso_or_equiv
_atom_site_adp_type
_atom_site_occupancy
_atom_site_site_symmetry_order
_atom_site_calc_flag
_atom_site_refinement_flags_posn
_atom_site_refinement_flags_adp
_atom_site_refinement_flags_occupancy
_atom_site_disorder_assembly
_atom_site_disorder_group
C1 C 0.06650(4) 0.0477(3) 0.43063(8) 0.0249(3) Uani 1 1 d . . . . .
C2 C 0.05912(4) 0.1422(3) 0.35304(8) 0.0281(3) Uani 1 1 d . . . . .
H2 H 0.038026 0.071166 0.316259 0.034 Uiso 1 1 calc R U . . .
C3 C 0.08252(5) 0.3401(3) 0.32920(9) 0.0303(3) Uani 1 1 d . . . . .
C4 C 0.11325(5) 0.4555(3) 0.37942(10) 0.0303(3) Uani 1 1 d . . . . .
H4 H 0.128198 0.592261 0.361585 0.036 Uiso 1 1 calc R U . . .
C5 C 0.12167(4) 0.3638(3) 0.45780(9) 0.0256(3) Uani 1 1 d . . . . .
C6 C 0.09848(4) 0.1596(2) 0.48135(8) 0.0228(2) Uani 1 1 d . . . . .
C7 C 0.15073(4) 0.4267(3) 0.52519(9) 0.0273(3) Uani 1 1 d . . . . .
H7 H 0.17049 0.557193 0.527605 0.033 Uiso 1 1 calc R U . . .
C8 C 0.14489(4) 0.2645(2) 0.58563(8) 0.0234(3) Uani 1 1 d . . . . .
C9 C 0.16633(4) 0.2416(2) 0.66674(8) 0.0229(2) Uani 1 1 d . . . . .
C10 C 0.19513(4) 0.4188(2) 0.69763(9) 0.0254(3) Uani 1 1 d . . . . .
H10 H 0.201328 0.553354 0.664994 0.03 Uiso 1 1 calc R U . . .
C11 C 0.21461(4) 0.4009(3) 0.77473(9) 0.0258(3) Uani 1 1 d . . . . .
H11 H 0.234161 0.52219 0.794581 0.031 Uiso 1 1 calc R U . . .
C12 C 0.20572(4) 0.2055(2) 0.82356(8) 0.0235(3) Uani 1 1 d . . . . .
C13 C 0.17776(5) 0.0270(3) 0.79416(9) 0.0287(3) Uani 1 1 d . . . . .
H13 H 0.17179 -0.107738 0.826889 0.034 Uiso 1 1 calc R U . . .
C14 C 0.15846(5) 0.0465(3) 0.71616(10) 0.0294(3) Uani 1 1 d . . . . .
H14 H 0.139378 -0.076842 0.696151 0.035 Uiso 1 1 calc R U . . .
C15 C 0.21729(6) 0.0069(3) 0.95026(10) 0.0393(4) Uani 1 1 d . . . . .
H15A H 0.186562 -0.000437 0.956198 0.059 Uiso 1 1 calc R U . . .
H15B H 0.232721 0.02896 1.003312 0.059 Uiso 1 1 calc R U . . .
H15C H 0.226517 -0.144294 0.926215 0.059 Uiso 1 1 calc R U . . .
C16 C 0.04160(4) -0.1564(3) 0.46011(8) 0.0270(3) Uani 1 1 d . . . . .
C17 C 0.00601(5) -0.2633(3) 0.40541(9) 0.0343(3) Uani 1 1 d . . . . .
H17A H -0.006849 -0.398818 0.432708 0.051 Uiso 1 1 calc R U . . .
H17B H 0.017408 -0.321483 0.355882 0.051 Uiso 1 1 calc R U . . .
H17C H -0.015706 -0.139246 0.391999 0.051 Uiso 1 1 calc R U . . .
N1 N 0.11311(4) 0.1034(2) 0.55875(7) 0.0234(2) Uani 1 1 d . . . . .
H1 H 0.103743 -0.016906 0.587139 0.028 Uiso 1 1 calc R U . . .
O1 O 0.04951(4) -0.2325(2) 0.52853(6) 0.0359(3) Uani 1 1 d . . . . .
O2 O 0.22614(3) 0.20540(19) 0.89941(6) 0.0298(2) Uani 1 1 d . . . . .
Br1 Br 0.07045(2) 0.45143(4) 0.22176(2) 0.04438(8) Uani 1 1 d . . . . .

loop_
_atom_site_aniso_label
_atom_site_aniso_U_11
_atom_site_aniso_U_22
_atom_site_aniso_U_33
_atom_site_aniso_U_23
_atom_site_aniso_U_13
_atom_site_aniso_U_12
C1 0.0216(6) 0.0293(7) 0.0237(6) -0.0002(5) 0.0011(5) 0.0015(5)
C2 0.0224(6) 0.0371(7) 0.0245(6) 0.0017(6) -0.0001(5) 0.0041(6)
C3 0.0245(6) 0.0397(8) 0.0270(7) 0.0107(6) 0.0036(5) 0.0093(6)
C4 0.0237(6) 0.0325(7) 0.0351(8) 0.0118(6) 0.0051(6) 0.0039(5)
C5 0.0199(6) 0.0262(6) 0.0309(7) 0.0046(5) 0.0028(5) 0.0023(5)
C6 0.0200(6) 0.0257(6) 0.0226(6) 0.0013(5) 0.0019(5) 0.0017(5)
C7 0.0216(6) 0.0250(6) 0.0348(7) 0.0039(5) 0.0003(5) -0.0023(5)
C8 0.0196(6) 0.0220(6) 0.0286(6) -0.0020(5) 0.0010(5) -0.0006(5)
C9 0.0190(5) 0.0215(6) 0.0278(6) -0.0017(5) -0.0002(5) -0.0002(5)
C10 0.0246(6) 0.0219(6) 0.0299(7) -0.0013(5) 0.0033(5) -0.0037(5)
C11 0.0236(6) 0.0236(6) 0.0299(7) -0.0054(5) 0.0012(5) -0.0058(5)
C12 0.0208(6) 0.0238(6) 0.0255(6) -0.0052(5) -0.0006(5) 0.0007(5)
C13 0.0315(7) 0.0215(6) 0.0318(7) 0.0023(5) -0.0049(6) -0.0051(5)
C14 0.0299(7) 0.0225(6) 0.0339(8) 0.0006(5) -0.0081(6) -0.0074(5)
C15 0.0517(10) 0.0346(8) 0.0294(8) 0.0029(6) -0.0093(7) -0.0095(7)
C16 0.0263(6) 0.0300(7) 0.0247(6) -0.0044(5) 0.0011(5) -0.0037(5)
C17 0.0331(7) 0.0391(8) 0.0298(7) -0.0061(6) -0.0022(6) -0.0099(6)
N1 0.0229(5) 0.0242(5) 0.0227(5) 0.0011(4) -0.0008(4) -0.0044(4)
O1 0.0418(6) 0.0385(6) 0.0263(5) 0.0028(4) -0.0029(4) -0.0154(5)
O2 0.0319(5) 0.0308(5) 0.0256(5) -0.0025(4) -0.0044(4) -0.0069(4)
Br1 0.03450(10) 0.06697(14) 0.03146(10) 0.02240(7) 0.00151(7) 0.00896(7)

loop_
_atom_type_symbol
_atom_type_description
_atom_type_scat_dispersion_real
_atom_type_scat_dispersion_imag
_atom_type_scat_source
C C 0.0033 0.0016 'International Tables Vol C Tables 4.2.6.8 and 6.1.1.4'
H H 0 0 'International Tables Vol C Tables 4.2.6.8 and 6.1.1.4'
N N 0.0061 0.0033 'International Tables Vol C Tables 4.2.6.8 and 6.1.1.4'
O O 0.0106 0.006 'International Tables Vol C Tables 4.2.6.8 and 6.1.1.4'
Br Br -0.2901 2.4595 'International Tables Vol C Tables 4.2.6.8 and 6.1.1.4'

loop_
_exptl_crystal_face_index_h
_exptl_crystal_face_index_k
_exptl_crystal_face_index_l
_exptl_crystal_face_perp_dist
0 1 0 0.111
1 0 0 0.046
-1 0 0 0.122
0 -1 0 0.162
0 0 -1 0.027
0 0 1 0.119

loop_
_geom_angle_atom_site_label_1
_geom_angle_atom_site_label_2
_geom_angle_atom_site_label_3
_geom_angle
_geom_angle_site_symmetry_1
_geom_angle_site_symmetry_3
C2 C1 C6 116.72(13) . .
C2 C1 C16 122.70(13) . .
C6 C1 C16 120.57(12) . .
C3 C2 C1 120.39(14) . .
C3 C2 H2 119.8 . .
C1 C2 H2 119.8 . .
C4 C3 C2 123.28(13) . .
C4 C3 Br1 119.80(11) . .
C2 C3 Br1 116.92(11) . .
C3 C4 C5 117.76(13) . .
C3 C4 H4 121.1 . .
C5 C4 H4 121.1 . .
C4 C5 C6 118.85(13) . .
C4 C5 C7 134.48(14) . .
C6 C5 C7 106.65(12) . .
N1 C6 C1 129.55(13) . .
N1 C6 C5 107.49(12) . .
C1 C6 C5 122.96(13) . .
C8 C7 C5 107.57(12) . .
C8 C7 H7 126.2 . .
C5 C7 H7 126.2 . .
C7 C8 N1 108.60(12) . .
C7 C8 C9 130.88(13) . .
N1 C8 C9 120.52(12) . .
C14 C9 C10 117.68(12) . .
C14 C9 C8 121.49(12) . .
C10 C9 C8 120.82(12) . .
C11 C10 C9 121.00(13) . .
C11 C10 H10 119.5 . .
C9 C10 H10 119.5 . .
C10 C11 C12 120.26(12) . .
C10 C11 H11 119.9 . .
C12 C11 H11 119.9 . .
O2 C12 C13 124.21(13) . .
O2 C12 C11 115.96(12) . .
C13 C12 C11 119.83(13) . .
C12 C13 C14 119.37(13) . .
C12 C13 H13 120.3 . .
C14 C13 H13 120.3 . .
C9 C14 C13 121.85(13) . .
C9 C14 H14 119.1 . .
C13 C14 H14 119.1 . .
O2 C15 H15A 109.5 . .
O2 C15 H15B 109.5 . .
H15A C15 H15B 109.5 . .
O2 C15 H15C 109.5 . .
H15A C15 H15C 109.5 . .
H15B C15 H15C 109.5 . .
O1 C16 C1 119.95(13) . .
O1 C16 C17 120.99(13) . .
C1 C16 C17 119.05(13) . .
C16 C17 H17A 109.5 . .
C16 C17 H17B 109.5 . .
H17A C17 H17B 109.5 . .
C16 C17 H17C 109.5 . .
H17A C17 H17C 109.5 . .
H17B C17 H17C 109.5 . .
C6 N1 C8 109.69(11) . .
C6 N1 H1 125.2 . .
C8 N1 H1 125.2 . .
C12 O2 C15 116.66(11) . .

loop_
_geom_bond_atom_site_label_1
_geom_bond_atom_site_label_2
_geom_bond_distance
_geom_bond_site_symmetry_2
C1 C2 1.395(2) .
C1 C6 1.4022(19) .
C1 C16 1.479(2) .
C2 C3 1.393(2) .
C2 H2 0.95 .
C3 C4 1.381(2) .
C3 Br1 1.9006(14) .
C4 C5 1.405(2) .
C4 H4 0.95 .
C5 C6 1.4156(19) .
C5 C7 1.431(2) .
C6 N1 1.3684(17) .
C7 C8 1.371(2) .
C7 H7 0.95 .
C8 N1 1.3846(17) .
C8 C9 1.4648(18) .
C9 C14 1.3899(19) .
C9 C10 1.4024(18) .
C10 C11 1.380(2) .
C10 H10 0.95 .
C11 C12 1.393(2) .
C11 H11 0.95 .
C12 O2 1.3693(16) .
C12 C13 1.3836(19) .
C13 C14 1.392(2) .
C13 H13 0.95 .
C14 H14 0.95 .
C15 O2 1.4267(19) .
C15 H15A 0.98 .
C15 H15B 0.98 .
C15 H15C 0.98 .
C16 O1 1.2208(18) .
C16 C17 1.5043(19) .
C17 H17A 0.98 .
C17 H17B 0.98 .
C17 H17C 0.98 .
N1 H1 0.88 .

loop_
_geom_hbond_atom_site_label_D
_geom_hbond_atom_site_label_H
_geom_hbond_atom_site_label_A
_geom_hbond_distance_DH
_geom_hbond_distance_HA
_geom_hbond_distance_DA
_geom_hbond_angle_DHA
_geom_hbond_site_symmetry_A
_geom_hbond_publ_flag
N1 H1 O1 0.88 2.24 2.7433(16) 116 . yes

loop_
_geom_torsion_atom_site_label_1
_geom_torsion_atom_site_label_2
_geom_torsion_atom_site_label_3
_geom_torsion_atom_site_label_4
_geom_torsion
_geom_torsion_site_symmetry_1
_geom_torsion_site_symmetry_2
_geom_torsion_site_symmetry_3
_geom_torsion_site_symmetry_4
C6 C1 C2 C3 -0.8(2) . . . .
C16 C1 C2 C3 177.77(13) . . . .
C1 C2 C3 C4 -1.0(2) . . . .
C1 C2 C3 Br1 179.15(11) . . . .
C2 C3 C4 C5 1.4(2) . . . .
Br1 C3 C4 C5 -178.75(11) . . . .
C3 C4 C5 C6 0.0(2) . . . .
C3 C4 C5 C7 178.46(15) . . . .
C2 C1 C6 N1 -178.41(13) . . . .
C16 C1 C6 N1 3.0(2) . . . .
C2 C1 C6 C5 2.2(2) . . . .
C16 C1 C6 C5 -176.43(13) . . . .
C4 C5 C6 N1 178.68(12) . . . .
C7 C5 C6 N1 -0.19(15) . . . .
C4 C5 C6 C1 -1.8(2) . . . .
C7 C5 C6 C1 179.35(13) . . . .
C4 C5 C7 C8 -178.29(16) . . . .
C6 C5 C7 C8 0.32(16) . . . .
C5 C7 C8 N1 -0.33(16) . . . .
C5 C7 C8 C9 178.99(13) . . . .
C7 C8 C9 C14 -173.19(15) . . . .
N1 C8 C9 C14 6.1(2) . . . .
C7 C8 C9 C10 7.8(2) . . . .
N1 C8 C9 C10 -172.93(12) . . . .
C14 C9 C10 C11 -0.6(2) . . . .
C8 C9 C10 C11 178.42(13) . . . .
C9 C10 C11 C12 -0.3(2) . . . .
C10 C11 C12 O2 -179.11(13) . . . .
C10 C11 C12 C13 1.0(2) . . . .
O2 C12 C13 C14 179.43(14) . . . .
C11 C12 C13 C14 -0.7(2) . . . .
C10 C9 C14 C13 0.9(2) . . . .
C8 C9 C14 C13 -178.10(14) . . . .
C12 C13 C14 C9 -0.3(2) . . . .
C2 C1 C16 O1 179.75(14) . . . .
C6 C1 C16 O1 -1.7(2) . . . .
C2 C1 C16 C17 -1.7(2) . . . .
C6 C1 C16 C17 176.81(13) . . . .
C1 C6 N1 C8 -179.51(13) . . . .
C5 C6 N1 C8 -0.01(15) . . . .
C7 C8 N1 C6 0.22(15) . . . .
C9 C8 N1 C6 -179.18(12) . . . .
C13 C12 O2 C15 -0.3(2) . . . .
C11 C12 O2 C15 179.84(14) . . . .
